data_2015341
loop_
_publ_author_name
'Xu-Cheng Fu'
'Ming-Tian Li'
'Xiao-Yan Wang'
'Cheng-Gang Wang'
'Xiao-Tao Deng'

_publ_section_title
;
 Poly[tetraaquadi-\m~3~-malonato-calcium(II)zinc(II)]
;
_journal_coeditor_code AV3015
_journal_issue 6
_journal_name_full 'Acta Crystallographica Section C'
_journal_page_first m258
_journal_page_last m260
_journal_paper_doi 10.1107/S0108270106014582
_journal_volume 62
_journal_year 2006
_chemical_formula_iupac '[Ca Zn (C3 H2 O4)2 (H2 O)4]'
_chemical_formula_moiety 'C6 H12 Ca O12 Zn'
_chemical_formula_sum 'C6 H12 Ca O12 Zn'
_chemical_formula_weight 381.61
_chemical_name_common '[CaZn(C~3~H~2~O~4~)~2~(H~2~O)~4~]'
_chemical_name_systematic
;
Poly[tetraaquadi-\m~3~-malonato-calcium(II)zinc(II)]
;
_space_group_IT_number 15
_symmetry_cell_setting monoclinic
_symmetry_space_group_name_Hall '-C 2yc'
_symmetry_space_group_name_H-M 'C 1 2/c 1'
_atom_sites_solution_hydrogens geom
_atom_sites_solution_primary direct
_atom_sites_solution_secondary difmap
_audit_creation_method SHELXL-97
_cell_angle_alpha 90.00
_cell_angle_beta 119.788(2)
_cell_angle_gamma 90.00
_cell_formula_units_Z 4
_cell_length_a 13.9736(17)
_cell_length_b 7.5445(9)
_cell_length_c 13.1729(15)
_cell_measurement_reflns_used 2498
_cell_measurement_temperature 292(2)
_cell_measurement_theta_max 28.26
_cell_measurement_theta_min 2.92
_cell_volume 1205.2(2)
_computing_cell_refinement SMART
_computing_data_collection 'SMART (Bruker, 2000)'
_computing_data_reduction 'SAINT (Bruker, 2000)'
_computing_molecular_graphics 'SHELXTL (Bruker, 1997)'
_computing_publication_material SHELXTL
_computing_structure_refinement 'SHELXL97 (Sheldrick, 1997)'
_computing_structure_solution 'SHELXS97 (Sheldrick, 1997) or SHELXTL (Bruker, 1997)??'
_diffrn_ambient_temperature 292(2)
_diffrn_measured_fraction_theta_full 0.983
_diffrn_measured_fraction_theta_max 0.983
_diffrn_measurement_device_type 'Bruker SMART CCD area-detector'
_diffrn_measurement_method '\f and \w'
_diffrn_radiation_monochromator graphite
_diffrn_radiation_source 'fine-focus sealed tube'
_diffrn_radiation_type MoK\a
_diffrn_radiation_wavelength 0.71073
_diffrn_reflns_av_R_equivalents 0.0174
_diffrn_reflns_av_sigmaI/netI 0.0219
_diffrn_reflns_limit_h_max 17
_diffrn_reflns_limit_h_min -17
_diffrn_reflns_limit_k_max 9
_diffrn_reflns_limit_k_min -5
_diffrn_reflns_limit_l_max 16
_diffrn_reflns_limit_l_min -16
_diffrn_reflns_number 3428
_diffrn_reflns_theta_full 27.50
_diffrn_reflns_theta_max 27.50
_diffrn_reflns_theta_min 3.18
_exptl_absorpt_coefficient_mu 2.528
_exptl_absorpt_correction_T_max 0.6318
_exptl_absorpt_correction_T_min 0.5176
_exptl_absorpt_correction_type multi-scan
_exptl_absorpt_process_details '(SADABS; Bruker, 2000)'
_exptl_crystal_colour colorless
_exptl_crystal_density_diffrn 2.103
_exptl_crystal_density_method 'not measured'
_exptl_crystal_description prism
_exptl_crystal_F_000 776
_exptl_crystal_size_max 0.30
_exptl_crystal_size_mid 0.30
_exptl_crystal_size_min 0.20
_refine_diff_density_max 0.327
_refine_diff_density_min -0.404
_refine_ls_extinction_method none
_refine_ls_goodness_of_fit_ref 1.057
_refine_ls_hydrogen_treatment mixed
_refine_ls_matrix_type full
_refine_ls_number_parameters 105
_refine_ls_number_reflns 1368
_refine_ls_number_restraints 11
_refine_ls_restrained_S_all 1.098
_refine_ls_R_factor_all 0.0238
_refine_ls_R_factor_gt 0.0224
_refine_ls_shift/su_max 0.000
_refine_ls_shift/su_mean 0.000
_refine_ls_structure_factor_coef Fsqd
_refine_ls_weighting_details 'calc w=1/[\s^2^(Fo^2^)+(0.0338P)^2^+0.8399P] where P=(Fo^2^+2Fc^2^)/3'
_refine_ls_weighting_scheme calc
_refine_ls_wR_factor_gt 0.0589
_refine_ls_wR_factor_ref 0.0601
_reflns_number_gt 1302
_reflns_number_total 1368
_reflns_threshold_expression I>2\s(I)
_cod_data_source_file av3015.cif
_cod_data_source_block I
_cod_original_sg_symbol_Hall -C2yc
_cod_original_sg_symbol_H-M 'C 2/c'
_cod_database_code 2015341

loop_
_symmetry_equiv_pos_as_xyz
'x, y, z'
'-x, y, -z+1/2'
'x+1/2, y+1/2, z'
'-x+1/2, y+1/2, -z+1/2'
'-x, -y, -z'
'x, -y, z-1/2'
'-x+1/2, -y+1/2, -z'
'x+1/2, -y+1/2, z-1/2'

loop_
_atom_site_type_symbol
_atom_site_label
_atom_site_fract_x
_atom_site_fract_y
_atom_site_fract_z
_atom_site_U_iso_or_equiv
_atom_site_adp_type
_atom_site_calc_flag
_atom_site_refinement_flags
_atom_site_occupancy
C C1 0.12671(13) 0.6719(2) 0.24436(14) 0.0183(3) Uani d . 1
C C2 0.15715(13) 0.0046(2) 0.29495(14) 0.0186(3) Uani d . 1
C C3 0.16243(15) -0.1483(2) 0.22378(14) 0.0223(3) Uani d . 1
H H3A 0.2378 -0.1584 0.2394 0.033 Uiso calc R 1
H H3B 0.1168 -0.1191 0.1416 0.033 Uiso calc R 1
O O1 0.19797(11) 0.98730(16) 0.40460(10) 0.0270(3) Uani d . 1
O O2 0.39111(13) 0.7362(2) 0.47783(13) 0.0358(4) Uani d D 1
H H2A 0.4468(17) 0.795(3) 0.5226(19) 0.054 Uiso d D 1
H H2B 0.393(2) 0.712(4) 0.4163(16) 0.054 Uiso d D 1
O O3 0.15766(11) 0.61574(16) 0.34670(10) 0.0259(3) Uani d . 1
O O4 0.06660(11) 0.57927(17) 0.15758(11) 0.0297(3) Uani d . 1
O O5 0.11516(11) 0.14530(16) 0.24176(11) 0.0265(3) Uani d . 1
O O6 -0.10368(12) 0.28096(19) 0.04880(12) 0.0284(3) Uani d D 1
H H6A -0.1431(17) 0.187(2) 0.0385(16) 0.043 Uiso d D 1
H H6B -0.1527(16) 0.352(2) -0.0005(18) 0.043 Uiso d D 1
Ca Ca1 0.0000 0.37120(6) 0.2500 0.01798(12) Uani d SD 1
Zn Zn1 0.2500 0.7500 0.5000 0.02086(11) Uani d S 1

loop_
_atom_site_aniso_label
_atom_site_aniso_U_11
_atom_site_aniso_U_22
_atom_site_aniso_U_33
_atom_site_aniso_U_12
_atom_site_aniso_U_13
_atom_site_aniso_U_23
C1 0.0200(7) 0.0160(7) 0.0200(8) 0.0019(6) 0.0108(6) 0.0007(6)
C2 0.0197(7) 0.0171(7) 0.0198(8) -0.0006(6) 0.0105(6) 0.0012(6)
C3 0.0335(9) 0.0168(8) 0.0197(8) -0.0014(7) 0.0156(7) 0.0002(6)
O1 0.0422(7) 0.0186(6) 0.0166(6) 0.0044(5) 0.0120(5) 0.0017(5)
O2 0.0291(7) 0.0546(10) 0.0253(8) -0.0071(6) 0.0146(6) -0.0102(6)
O3 0.0374(7) 0.0199(6) 0.0180(6) -0.0055(5) 0.0120(5) 0.0004(5)
O4 0.0369(7) 0.0254(6) 0.0189(6) -0.0090(6) 0.0079(6) -0.0021(5)
O5 0.0372(7) 0.0207(6) 0.0244(6) 0.0096(5) 0.0173(6) 0.0069(5)
O6 0.0350(7) 0.0260(6) 0.0205(7) -0.0033(6) 0.0108(6) 0.0001(5)
Ca1 0.0224(2) 0.0151(2) 0.0169(2) 0.000 0.01013(19) 0.000
Zn1 0.02814(17) 0.01706(16) 0.01446(16) 0.00036(10) 0.00837(13) 0.00127(9)

loop_
_atom_type_symbol
_atom_type_description
_atom_type_scat_dispersion_real
_atom_type_scat_dispersion_imag
_atom_type_scat_source
C C 0.0033 0.0016 'International Tables Vol C Tables 4.2.6.8 and 6.1.1.4'
H H 0.0000 0.0000 'International Tables Vol C Tables 4.2.6.8 and 6.1.1.4'
O O 0.0106 0.0060 'International Tables Vol C Tables 4.2.6.8 and 6.1.1.4'
Ca Ca 0.2262 0.3064 'International Tables Vol C Tables 4.2.6.8 and 6.1.1.4'
Zn Zn 0.2839 1.4301 'International Tables Vol C Tables 4.2.6.8 and 6.1.1.4'

loop_
_geom_angle_atom_site_label_1
_geom_angle_atom_site_label_2
_geom_angle_atom_site_label_3
_geom_angle_site_symmetry_1
_geom_angle_site_symmetry_3
_geom_angle
_geom_angle_publ_flag
O4 C1 O3 . . 120.54(15) ?
O4 C1 C3 . 1_565 118.07(14) ?
O3 C1 C3 . 1_565 121.39(14) ?
O5 C2 O1 . 1_545 123.19(15) yes
O5 C2 C3 . . 117.12(14) ?
O1 C2 C3 1_545 . 119.65(14) ?
C2 C3 C1 . 1_545 116.77(14) ?
C2 C3 H3A . . 108.1 ?
C1 C3 H3A 1_545 . 108.1 ?
C2 C3 H3B . . 108.1 ?
C1 C3 H3B 1_545 . 108.1 ?
H3A C3 H3B . . 107.3 ?
C2 O1 Zn1 1_565 . 126.55(11) ?
Zn1 O2 H2A . . 118.5(18) ?
Zn1 O2 H2B . . 127.8(19) ?
H2A O2 H2B . . 109(2) ?
C1 O3 Zn1 . . 126.86(11) ?
C1 O3 Ca1 . . 87.63(10) ?
Zn1 O3 Ca1 . . 141.43(6) ?
C1 O4 Ca1 . . 98.85(10) ?
C2 O5 Ca1 . . 136.34(11) ?
Ca1 O6 H6A . . 113.1(12) ?
Ca1 O6 H6B . . 118.5(16) ?
H6A O6 H6B . . 100.7(18) ?
O5 Ca1 O5 2 . 88.69(7) ?
O5 Ca1 O6 2 2 78.34(5) ?
O5 Ca1 O6 . 2 78.28(5) ?
O5 Ca1 O6 2 . 78.28(5) ?
O5 Ca1 O6 . . 78.34(5) yes
O6 Ca1 O6 2 . 147.07(7) yes
O5 Ca1 O4 2 2 90.22(5) ?
O5 Ca1 O4 . 2 156.57(4) ?
O6 Ca1 O4 2 2 78.58(5) ?
O6 Ca1 O4 . 2 124.27(5) ?
O5 Ca1 O4 2 . 156.57(4) ?
O5 Ca1 O4 . . 90.22(5) ?
O6 Ca1 O4 2 . 124.27(5) ?
O6 Ca1 O4 . . 78.58(5) ?
O4 Ca1 O4 2 . 99.79(7) ?
O5 Ca1 O3 2 . 152.94(4) ?
O5 Ca1 O3 . . 95.76(5) ?
O6 Ca1 O3 2 . 76.49(5) ?
O6 Ca1 O3 . . 128.77(4) ?
O4 Ca1 O3 2 . 75.24(5) ?
O4 Ca1 O3 . . 50.37(4) yes
O5 Ca1 O3 2 2 95.76(5) ?
O5 Ca1 O3 . 2 152.94(4) ?
O6 Ca1 O3 2 2 128.77(4) ?
O6 Ca1 O3 . 2 76.49(5) ?
O4 Ca1 O3 2 2 50.37(4) ?
O4 Ca1 O3 . 2 75.24(5) ?
O3 Ca1 O3 . 2 92.29(6) ?
O5 Ca1 C1 2 2 97.10(5) ?
O5 Ca1 C1 . 2 174.17(5) ?
O6 Ca1 C1 2 2 103.56(5) ?
O6 Ca1 C1 . 2 102.04(5) ?
O4 Ca1 C1 2 2 25.06(4) ?
O4 Ca1 C1 . 2 84.17(5) ?
O3 Ca1 C1 . 2 79.42(5) ?
O3 Ca1 C1 2 2 25.86(4) ?
O3 Zn1 O3 7_566 . 180.0 ?
O3 Zn1 O1 7_566 7_566 88.30(5) ?
O3 Zn1 O1 . 7_566 91.70(5) ?
O3 Zn1 O1 7_566 . 91.70(5) ?
O3 Zn1 O1 . . 88.30(5) yes
O1 Zn1 O1 7_566 . 180.00(7) ?
O3 Zn1 O2 7_566 7_566 90.76(6) ?
O3 Zn1 O2 . 7_566 89.24(6) ?
O1 Zn1 O2 7_566 7_566 91.63(6) ?
O1 Zn1 O2 . 7_566 88.37(6) ?
O3 Zn1 O2 7_566 . 89.24(6) ?
O3 Zn1 O2 . . 90.76(6) ?
O1 Zn1 O2 7_566 . 88.37(6) ?
O1 Zn1 O2 . . 91.63(6) ?
O2 Zn1 O2 7_566 . 180.0 yes

loop_
_geom_bond_atom_site_label_1
_geom_bond_atom_site_label_2
_geom_bond_site_symmetry_2
_geom_bond_distance
_geom_bond_publ_flag
C1 O4 . 1.243(2) yes
C1 O3 . 1.267(2) yes
C1 C3 1_565 1.516(2) ?
C2 O5 . 1.246(2) yes
C2 O1 1_545 1.269(2) yes
C2 C3 . 1.511(2) ?
C3 H3A . 0.9700 ?
C3 H3B . 0.9700 ?
O1 Zn1 . 2.0989(12) yes
O2 Zn1 . 2.1346(16) yes
O2 H2A . 0.834(13) ?
O2 H2B . 0.844(13) ?
O3 Zn1 . 2.0445(12) yes
O3 Ca1 . 2.6630(13) yes
O4 Ca1 . 2.4368(13) yes
O5 Ca1 . 2.3831(13) yes
O6 Ca1 . 2.4024(14) yes
O6 H6A . 0.868(12) ?
O6 H6B . 0.856(13) ?
Ca1 C1 2 2.9012(17) ?
Zn1 O3 7_566 2.0445(12) ?

loop_
_geom_hbond_atom_site_label_D
_geom_hbond_atom_site_label_H
_geom_hbond_atom_site_label_A
_geom_hbond_site_symmetry_A
_geom_hbond_distance_DH
_geom_hbond_distance_HA
_geom_hbond_distance_DA
_geom_hbond_angle_DHA
_geom_hbond_publ_flag
O6 H6A O1 2_545 0.868(12) 2.00(2) 2.7973(19) 153(2) yes
O6 H6B O1 8_465 0.856(13) 2.19(2) 3.019(2) 163(2) yes
O2 H2B O5 4 0.844(13) 2.090(10) 2.931(2) 175(3) yes
O2 H2A O4 8_566 0.834(13) 1.980(10) 2.791(2) 166(3) yes

loop_
_geom_torsion_atom_site_label_1
_geom_torsion_atom_site_label_2
_geom_torsion_atom_site_label_3
_geom_torsion_atom_site_label_4
_geom_torsion_site_symmetry_1
_geom_torsion_site_symmetry_4
_geom_torsion
O5 C2 C3 C1 . 1_545 -134.05(16)
O1 C2 C3 C1 1_545 1_545 48.3(2)
O4 C1 O3 Zn1 . . -176.98(12)
C3 C1 O3 Zn1 1_565 . 3.7(2)
O4 C1 O3 Ca1 . . -15.71(16)
C3 C1 O3 Ca1 1_565 . 164.99(15)
O3 C1 O4 Ca1 . . 17.41(17)
C3 C1 O4 Ca1 1_565 . -163.26(13)
O1 C2 O5 Ca1 1_545 . -40.0(3)
C3 C2 O5 Ca1 . . 142.36(13)
C2 O5 Ca1 O5 . 2 -46.16(15)
C2 O5 Ca1 O6 . 2 32.20(16)
C2 O5 Ca1 O6 . . -124.46(17)
C2 O5 Ca1 O4 . 2 41.4(2)
C2 O5 Ca1 O4 . . 157.25(16)
C2 O5 Ca1 O3 . . 107.09(16)
C2 O5 Ca1 O3 . 2 -146.29(15)
C1 O4 Ca1 O5 . 2 166.32(12)
C1 O4 Ca1 O5 . . -106.46(11)
C1 O4 Ca1 O6 . 2 -30.54(12)
C1 O4 Ca1 O6 . . 175.48(11)
C1 O4 Ca1 O4 . 2 52.25(9)
C1 O4 Ca1 O3 . . -9.16(9)
C1 O4 Ca1 O3 . 2 96.62(11)
C1 O4 Ca1 C1 . 2 71.92(12)
C1 O3 Ca1 O5 . 2 -167.16(11)
Zn1 O3 Ca1 O5 . 2 -11.51(17)
C1 O3 Ca1 O5 . . 94.38(10)
Zn1 O3 Ca1 O5 . . -109.96(10)
C1 O3 Ca1 O6 . 2 170.84(10)
Zn1 O3 Ca1 O6 . 2 -33.50(10)
C1 O3 Ca1 O6 . . 14.73(12)
Zn1 O3 Ca1 O6 . . 170.39(9)
C1 O3 Ca1 O4 . 2 -107.63(10)
Zn1 O3 Ca1 O4 . 2 48.03(10)
C1 O3 Ca1 O4 . . 8.89(9)
Zn1 O3 Ca1 O4 . . 164.55(13)
C1 O3 Ca1 O3 . 2 -59.75(9)
Zn1 O3 Ca1 O3 . 2 95.91(10)
C1 O3 Ca1 C1 . 2 -82.29(11)
Zn1 O3 Ca1 C1 . 2 73.37(10)
C1 O3 Zn1 O1 . 7_566 -157.36(14)
Ca1 O3 Zn1 O1 . 7_566 53.62(10)
C1 O3 Zn1 O1 . . 22.64(14)
Ca1 O3 Zn1 O1 . . -126.38(10)
C1 O3 Zn1 O2 . 7_566 111.03(15)
Ca1 O3 Zn1 O2 . 7_566 -37.99(10)
C1 O3 Zn1 O2 . . -68.97(15)
Ca1 O3 Zn1 O2 . . 142.01(10)
C2 O1 Zn1 O3 1_565 7_566 161.58(14)
C2 O1 Zn1 O3 1_565 . -18.42(14)
C2 O1 Zn1 O2 1_565 7_566 -107.70(14)
C2 O1 Zn1 O2 1_565 . 72.30(14)
